data_4116118
loop_
_publ_author_name
'Koji Kano'
'Kazuya Fukuda'
'Hideo Wakami'
'Ryuhei Nishiyabu'
'Robert F. Pasternack'

_publ_section_title
;
 Factors Influencing Self-Aggregation Tendencies of Cationic Porphyrins in
 Aqueous Solution
;
_journal_name_full 'Journal of the American Chemical Society'
_journal_page_first 7494
_journal_page_last 7502
_journal_paper_doi 10.1021/ja000738g
_journal_volume 122
_journal_year 2000
_chemical_formula_moiety 'C40 H50 Cl4 N4 '
_chemical_formula_sum 'C40 H50 Cl4 N4'
_chemical_formula_weight 728.67
_space_group_IT_number 15
_symmetry_cell_setting monoclinic
_symmetry_Int_Tables_number 15
_symmetry_space_group_name_Hall '-C 2yc'
_symmetry_space_group_name_H-M 'C 1 2/c 1'
_cell_angle_alpha 90
_cell_angle_beta 127.184(7)
_cell_angle_gamma 90
_cell_formula_units_Z 4
_cell_length_a 37.314(4)
_cell_length_b 5.008(5)
_cell_length_c 25.474(5)
_cell_measurement_reflns_used 25
_cell_measurement_temperature 293.2
_cell_measurement_theta_max 14.7
_cell_measurement_theta_min 13.5
_cell_volume 3793(4)
_computing_cell_refinement 'MSC/AFC Diffractometer Control'
_computing_data_collection 'MSC/AFC Diffractometer Control'
_computing_data_reduction 'teXsan Ver. 1.10'
_computing_publication_material 'teXsan Ver. 1.10'
_computing_structure_refinement 'teXsan Ver. 1.10'
_computing_structure_solution SHELXS86
_diffrn_measurement_device_type 'Rigaku AFC7R'
_diffrn_measurement_method \w-2\q
_diffrn_radiation_type 'Mo K\a'
_diffrn_radiation_wavelength 0.7107
_diffrn_reflns_av_R_equivalents 0.034
_diffrn_reflns_limit_h_max 0
_diffrn_reflns_limit_h_min 0
_diffrn_reflns_limit_k_max 0
_diffrn_reflns_limit_k_min 0
_diffrn_reflns_limit_l_max 0
_diffrn_reflns_limit_l_min 0
_diffrn_reflns_number 4950
_diffrn_standards_decay_% 2.03
_diffrn_standards_interval_count 150
_diffrn_standards_number 3
_exptl_absorpt_coefficient_mu 0.346
_exptl_absorpt_correction_T_max 0.901
_exptl_absorpt_correction_T_min 0.468
_exptl_absorpt_correction_type refdelf
_exptl_absorpt_process_details '(Walker & Stuart, 1983)'
_exptl_crystal_colour darkpurpleprismatic
_exptl_crystal_density_diffrn 1.276
_exptl_crystal_description prismatic
_exptl_crystal_size_max 0.400
_exptl_crystal_size_mid 0.300
_exptl_crystal_size_min 0.300
_refine_diff_density_max 0.28
_refine_diff_density_min -0.30
_refine_ls_extinction_coef 0.0008(2)
_refine_ls_extinction_method 'Zachariasen(1967) type 2 gaussian isotropic'
_refine_ls_goodness_of_fit_ref 1.092
_refine_ls_hydrogen_treatment noref
_refine_ls_number_parameters 218
_refine_ls_number_reflns 1590
_refine_ls_R_factor_gt 0.0000
_refine_ls_shift/su_max 0.4550
_refine_ls_structure_factor_coef F
_refine_ls_weighting_scheme unit
_refine_ls_wR_factor_ref 0.0510
_reflns_number_gt 0
_reflns_number_total 0
_reflns_threshold_expression F^2^>2.0\s(F^2^)
_cod_data_source_file ja000738g_2.cif
_cod_data_source_block master_file_afc7*.xtl
_cod_original_cell_volume 3792(3)
_cod_original_formula_sum 'C40 H50 Cl4 N4 '
_cod_database_code 4116118

loop_
_symmetry_equiv_pos_as_xyz
x,y,z
-x,y,1/2-z
-x,-y,-z
x,-y,1/2+z
1/2+x,1/2+y,z
1/2-x,1/2+y,1/2-z
1/2-x,1/2-y,-z
1/2+x,1/2-y,1/2+z

loop_
_atom_site_label
_atom_site_type_symbol
_atom_site_fract_x
_atom_site_fract_y
_atom_site_fract_z
_atom_site_U_iso_or_equiv
_atom_site_adp_type
_atom_site_occupancy
_atom_site_calc_flag
Cl(1) Cl 0.29737(6) 0.0698(6) 0.5885(1) 0.1645(9) Uani 1.00 d
Cl(2) Cl 0.18212(5) 0.5658(3) 0.09043(7) 0.0862(4) Uani 1.00 d
N(1) N 0.45291(10) 0.3025(7) 0.4746(1) 0.0438(9) Uani 1.00 d
N(2) N 0.47192(10) -0.0585(8) 0.4033(1) 0.0440(9) Uani 1.00 d
C(1) C 0.5154(1) 0.2414(10) 0.6224(2) 0.048(1) Uani 1.00 d
C(2) C 0.4802(1) 0.4242(10) 0.5873(2) 0.047(1) Uani 1.00 d
C(3) C 0.4521(1) 0.4552(9) 0.5188(2) 0.045(1) Uani 1.00 d
C(4) C 0.4168(1) 0.6427(10) 0.4804(2) 0.056(1) Uani 1.00 d
C(5) C 0.3975(1) 0.601(1) 0.4163(2) 0.057(1) Uani 1.00 d
C(6) C 0.4200(1) 0.3834(9) 0.4116(2) 0.045(1) Uani 1.00 d
C(7) C 0.4107(1) 0.2778(10) 0.3535(2) 0.049(1) Uani 1.00 d
C(8) C 0.4353(1) 0.0736(10) 0.3507(2) 0.046(1) Uani 1.00 d
C(9) C 0.4251(1) -0.031(1) 0.2898(2) 0.059(1) Uani 1.00 d
C(10) C 0.4551(1) -0.220(1) 0.3061(2) 0.058(1) Uani 1.00 d
C(11) C 0.4717(1) 0.609(1) 0.6262(2) 0.057(1) Uani 1.00 d
C(12) C 0.4454(2) 0.484(1) 0.6478(2) 0.072(2) Uani 1.00 d
C(13) C 0.3967(2) 0.434(1) 0.5929(2) 0.083(2) Uani 1.00 d
C(14) C 0.3715(2) 0.301(2) 0.6154(3) 0.099(2) Uani 1.00 d
C(15) C 0.3238(2) 0.261(2) 0.5628(3) 0.122(2) Uani 1.00 d
C(16) C 0.3700(1) 0.388(1) 0.2892(2) 0.057(1) Uani 1.00 d
C(17) C 0.3272(1) 0.236(1) 0.2619(2) 0.061(1) Uani 1.00 d
C(18) C 0.2862(1) 0.351(1) 0.1980(2) 0.066(1) Uani 1.00 d
C(19) C 0.2447(2) 0.184(1) 0.1663(3) 0.081(2) Uani 1.00 d
C(20) C 0.2067(2) 0.261(1) 0.0953(3) 0.091(2) Uani 1.00 d
H(1n) H 0.4740 0.1577 0.4864 0.0549 Uiso 1.00 calc
H(4) H 0.4075 0.7794 0.4980 0.0677 Uiso 1.00 calc
H(5) H 0.3727 0.7018 0.3795 0.0681 Uiso 1.00 calc
H(9) H 0.4009 0.0295 0.2454 0.0736 Uiso 1.00 calc
H(10) H 0.4539 -0.3178 0.2712 0.0704 Uiso 1.00 calc
H(11) H 0.4549 0.7643 0.5994 0.0691 Uiso 1.00 calc
H(11') H 0.5003 0.6756 0.6640 0.0691 Uiso 1.00 calc
H(12) H 0.4599 0.3141 0.6690 0.0893 Uiso 1.00 calc
H(12') H 0.4482 0.5933 0.6814 0.0893 Uiso 1.00 calc
H(13) H 0.3936 0.3271 0.5590 0.1045 Uiso 1.00 calc
H(13') H 0.3819 0.6037 0.5723 0.1045 Uiso 1.00 calc
H(14) H 0.3755 0.4008 0.6516 0.1187 Uiso 1.00 calc
H(14') H 0.3852 0.1245 0.6352 0.1187 Uiso 1.00 calc
H(15) H 0.3093 0.4385 0.5463 0.1477 Uiso 1.00 calc
H(15') H 0.3201 0.1807 0.5246 0.1477 Uiso 1.00 calc
H(16) H 0.3753 0.3898 0.2564 0.0722 Uiso 1.00 calc
H(16') H 0.3654 0.5746 0.2951 0.0722 Uiso 1.00 calc
H(17) H 0.3306 0.0532 0.2542 0.0731 Uiso 1.00 calc
H(17') H 0.3214 0.2332 0.2944 0.0731 Uiso 1.00 calc
H(18) H 0.2925 0.3732 0.1672 0.0758 Uiso 1.00 calc
H(18') H 0.2801 0.5291 0.2067 0.0758 Uiso 1.00 calc
H(19) H 0.2530 -0.0021 0.1709 0.0976 Uiso 1.00 calc
H(19') H 0.2333 0.2020 0.1930 0.0976 Uiso 1.00 calc
H(20) H 0.1841 0.1212 0.0734 0.1066 Uiso 1.00 calc
H(20') H 0.2195 0.2713 0.0711 0.1066 Uiso 1.00 calc

loop_
_atom_site_aniso_label
_atom_site_aniso_U_11
_atom_site_aniso_U_22
_atom_site_aniso_U_33
_atom_site_aniso_U_12
_atom_site_aniso_U_13
_atom_site_aniso_U_23
Cl(1) 0.136(1) 0.223(3) 0.155(1) -0.062(2) 0.0990(9) 0.004(2)
Cl(2) 0.0769(8) 0.0682(9) 0.0882(9) 0.0006(8) 0.0366(6) 0.0030(9)
N(1) 0.046(2) 0.040(2) 0.044(2) 0.001(2) 0.027(1) 0.000(2)
N(2) 0.047(2) 0.045(2) 0.039(2) -0.004(2) 0.025(1) -0.003(2)
C(1) 0.047(2) 0.051(3) 0.044(2) -0.010(2) 0.027(1) -0.008(2)
C(2) 0.051(2) 0.048(3) 0.050(2) -0.012(2) 0.035(1) -0.011(2)
C(3) 0.051(2) 0.040(3) 0.053(2) -0.005(2) 0.035(1) -0.002(2)
C(4) 0.066(2) 0.049(3) 0.067(2) 0.008(2) 0.048(2) 0.002(2)
C(5) 0.061(2) 0.054(3) 0.061(2) 0.011(2) 0.040(2) 0.010(3)
C(6) 0.051(2) 0.041(3) 0.048(2) 0.000(2) 0.032(1) 0.008(2)
C(7) 0.049(2) 0.051(3) 0.045(2) -0.008(2) 0.027(2) 0.002(2)
C(8) 0.049(2) 0.051(3) 0.042(2) -0.007(2) 0.028(1) -0.001(2)
C(9) 0.055(2) 0.077(4) 0.038(2) -0.004(3) 0.025(2) -0.005(3)
C(10) 0.062(2) 0.073(4) 0.039(2) -0.008(3) 0.030(2) -0.011(2)
C(11) 0.064(2) 0.061(3) 0.054(2) -0.007(2) 0.039(2) -0.013(2)
C(12) 0.081(3) 0.083(4) 0.073(2) -0.004(3) 0.057(2) -0.010(3)
C(13) 0.075(3) 0.109(5) 0.070(3) -0.016(4) 0.046(2) 0.000(4)
C(14) 0.082(3) 0.145(6) 0.076(3) -0.021(4) 0.052(2) 0.002(4)
C(15) 0.085(3) 0.203(8) 0.084(3) -0.033(5) 0.053(2) 0.005(5)
C(16) 0.058(2) 0.059(3) 0.047(2) 0.001(3) 0.028(2) 0.010(3)
C(17) 0.060(2) 0.058(3) 0.053(2) 0.004(3) 0.028(2) 0.014(3)
C(18) 0.060(2) 0.063(4) 0.060(3) 0.002(3) 0.029(2) 0.007(3)
C(19) 0.064(3) 0.061(4) 0.080(3) 0.003(3) 0.023(3) 0.013(3)
C(20) 0.062(3) 0.083(4) 0.098(4) -0.004(3) 0.032(3) -0.028(4)

loop_
_atom_type_symbol
_atom_type_description
_atom_type_scat_dispersion_real
_atom_type_scat_dispersion_imag
_atom_type_scat_source
C C 0.003 0.002
;International Tables for Crystallography

(1992, Vol. C, Tables 4.2.6.8 and 6.1.1.1)

;
H H 0.000 0.000
;International Tables for Crystallography

(1992, Vol. C, Table 6.1.1.2)

;
Cl Cl 0.148 0.159
;International Tables for Crystallography

(1992, Vol. C, Tables 4.2.6.8 and 6.1.1.1)

;
N N 0.006 0.003
;International Tables for Crystallography

(1992, Vol. C, Tables 4.2.6.8 and 6.1.1.1)

;

loop_
_geom_angle_atom_site_label_1
_geom_angle_atom_site_label_2
_geom_angle_atom_site_label_3
_geom_angle
_geom_angle_site_symmetry_2
_geom_angle_site_symmetry_3
_geom_angle_publ_flag
C(3) N(1) C(6) 110.4(3) 1_555 1_555 yes
C(3) N(1) H(1n) 125.0 1_555 1_555 no
C(6) N(1) H(1n) 124.6 1_555 1_555 no
C(1) N(2) C(8) 106.4(3) 3_656 1_555 yes
N(2) C(1) C(2) 126.7(4) 3_656 1_555 yes
N(2) C(1) C(10) 109.3(4) 3_656 3_656 yes
C(2) C(1) C(10) 124.0(4) 1_555 3_656 yes
C(1) C(2) C(3) 125.4(4) 1_555 1_555 yes
C(1) C(2) C(11) 117.8(4) 1_555 1_555 yes
C(3) C(2) C(11) 116.8(4) 1_555 1_555 yes
N(1) C(3) C(2) 126.1(4) 1_555 1_555 yes
N(1) C(3) C(4) 105.8(3) 1_555 1_555 yes
C(2) C(3) C(4) 128.1(4) 1_555 1_555 yes
C(3) C(4) C(5) 109.0(4) 1_555 1_555 yes
C(3) C(4) H(4) 125.3 1_555 1_555 no
C(5) C(4) H(4) 125.6 1_555 1_555 no
C(4) C(5) C(6) 108.2(4) 1_555 1_555 yes
C(4) C(5) H(5) 126.1 1_555 1_555 no
C(6) C(5) H(5) 125.7 1_555 1_555 no
N(1) C(6) C(5) 106.5(4) 1_555 1_555 yes
N(1) C(6) C(7) 126.9(4) 1_555 1_555 yes
C(5) C(6) C(7) 126.5(4) 1_555 1_555 yes
C(6) C(7) C(8) 125.1(4) 1_555 1_555 yes
C(6) C(7) C(16) 116.7(4) 1_555 1_555 yes
C(8) C(7) C(16) 118.1(4) 1_555 1_555 yes
N(2) C(8) C(7) 126.6(4) 1_555 1_555 yes
N(2) C(8) C(9) 109.5(4) 1_555 1_555 yes
C(7) C(8) C(9) 123.9(4) 1_555 1_555 yes
C(8) C(9) C(10) 107.1(4) 1_555 1_555 yes
C(8) C(9) H(9) 126.3 1_555 1_555 no
C(10) C(9) H(9) 126.6 1_555 1_555 no
C(1) C(10) C(9) 107.6(4) 3_656 1_555 yes
C(1) C(10) H(10) 132.4 3_656 1_555 no
C(9) C(10) H(10) 119.9 1_555 1_555 no
C(2) C(11) C(12) 114.9(4) 1_555 1_555 yes
C(2) C(11) H(11) 109.0 1_555 1_555 no
C(2) C(11) H(11') 108.7 1_555 1_555 no
C(12) C(11) H(11) 107.5 1_555 1_555 no
C(12) C(11) H(11') 110.3 1_555 1_555 no
H(11) C(11) H(11') 106.1 1_555 1_555 no
C(11) C(12) C(13) 114.4(4) 1_555 1_555 yes
C(11) C(12) H(12) 107.3 1_555 1_555 no
C(11) C(12) H(12') 109.8 1_555 1_555 no
C(13) C(12) H(12) 109.0 1_555 1_555 no
C(13) C(12) H(12') 110.1 1_555 1_555 no
H(12) C(12) H(12') 106.0 1_555 1_555 no
C(12) C(13) C(14) 113.4(4) 1_555 1_555 yes
C(12) C(13) H(13) 110.5 1_555 1_555 no
C(12) C(13) H(13') 109.5 1_555 1_555 no
C(14) C(13) H(13) 109.0 1_555 1_555 no
C(14) C(13) H(13') 107.8 1_555 1_555 no
H(13) C(13) H(13') 106.4 1_555 1_555 no
C(13) C(14) C(15) 113.8(5) 1_555 1_555 yes
C(13) C(14) H(14) 110.7 1_555 1_555 no
C(13) C(14) H(14') 109.8 1_555 1_555 no
C(15) C(14) H(14) 109.9 1_555 1_555 no
C(15) C(14) H(14') 108.4 1_555 1_555 no
H(14) C(14) H(14') 103.7 1_555 1_555 no
Cl(1) C(15) C(14) 112.4(5) 1_555 1_555 yes
Cl(1) C(15) H(15) 111.0 1_555 1_555 no
Cl(1) C(15) H(15') 111.6 1_555 1_555 no
C(14) C(15) H(15) 108.6 1_555 1_555 no
C(14) C(15) H(15') 109.2 1_555 1_555 no
H(15) C(15) H(15') 103.6 1_555 1_555 no
C(7) C(16) C(17) 113.9(4) 1_555 1_555 yes
C(7) C(16) H(16) 110.1 1_555 1_555 no
C(7) C(16) H(16') 109.8 1_555 1_555 no
C(17) C(16) H(16) 108.5 1_555 1_555 no
C(17) C(16) H(16') 108.5 1_555 1_555 no
H(16) C(16) H(16') 105.8 1_555 1_555 no
C(16) C(17) C(18) 113.6(4) 1_555 1_555 yes
C(16) C(17) H(17) 109.9 1_555 1_555 no
C(16) C(17) H(17') 109.4 1_555 1_555 no
C(18) C(17) H(17) 108.3 1_555 1_555 no
C(18) C(17) H(17') 108.7 1_555 1_555 no
H(17) C(17) H(17') 106.8 1_555 1_555 no
C(17) C(18) C(19) 114.1(4) 1_555 1_555 yes
C(17) C(18) H(18) 109.7 1_555 1_555 no
C(17) C(18) H(18') 108.9 1_555 1_555 no
C(19) C(18) H(18) 108.2 1_555 1_555 no
C(19) C(18) H(18') 109.0 1_555 1_555 no
H(18) C(18) H(18') 106.6 1_555 1_555 no
C(18) C(19) C(20) 114.5(5) 1_555 1_555 yes
C(18) C(19) H(19) 108.7 1_555 1_555 no
C(18) C(19) H(19') 108.0 1_555 1_555 no
C(20) C(19) H(19) 112.8 1_555 1_555 no
C(20) C(19) H(19') 108.0 1_555 1_555 no
H(19) C(19) H(19') 104.2 1_555 1_555 no
Cl(2) C(20) C(19) 112.2(4) 1_555 1_555 yes
Cl(2) C(20) H(20) 110.7 1_555 1_555 no
Cl(2) C(20) H(20') 110.0 1_555 1_555 no
C(19) C(20) H(20) 111.0 1_555 1_555 no
C(19) C(20) H(20') 107.6 1_555 1_555 no
H(20) C(20) H(20') 104.9 1_555 1_555 no

loop_
_geom_bond_atom_site_label_1
_geom_bond_atom_site_label_2
_geom_bond_distance
_geom_bond_site_symmetry_2
_geom_bond_publ_flag
Cl(1) C(15) 1.760(7) . yes
Cl(2) C(20) 1.745(6) . yes
N(1) C(3) 1.377(5) . yes
N(1) C(6) 1.366(5) . yes
N(1) H(1n) 0.975 . no
N(2) C(1) 1.368(5) 3_656 yes
N(2) C(8) 1.374(5) . yes
C(1) C(2) 1.393(6) . yes
C(1) C(10) 1.454(5) 3_656 yes
C(2) C(3) 1.398(5) . yes
C(2) C(11) 1.523(6) . yes
C(3) C(4) 1.420(6) . yes
C(4) C(5) 1.344(6) . yes
C(4) H(4) 0.991 . no
C(5) C(6) 1.423(6) . yes
C(5) H(5) 0.973 . no
C(6) C(7) 1.404(6) . yes
C(7) C(8) 1.403(6) . yes
C(7) C(16) 1.512(5) . yes
C(8) C(9) 1.452(6) . yes
C(9) C(10) 1.329(7) . yes
C(9) H(9) 0.975 . no
C(10) H(10) 0.992 . no
C(11) C(12) 1.519(7) . yes
C(11) H(11) 0.974 . no
C(11) H(11') 0.967 . no
C(12) C(13) 1.499(6) . yes
C(12) H(12) 0.977 . no
C(12) H(12') 0.966 . no
C(13) C(14) 1.521(8) . yes
C(13) H(13) 0.964 . no
C(13) H(13') 0.974 . no
C(14) C(15) 1.456(7) . yes
C(14) H(14) 0.982 . no
C(14) H(14') 0.991 . no
C(15) H(15) 0.992 . no
C(15) H(15') 0.982 . no
C(16) C(17) 1.511(6) . yes
C(16) H(16) 0.968 . no
C(16) H(16') 0.977 . no
C(17) C(18) 1.520(6) . yes
C(17) H(17) 0.959 . no
C(17) H(17') 0.972 . no
C(18) C(19) 1.497(7) . yes
C(18) H(18) 0.955 . no
C(18) H(18') 0.980 . no
C(19) C(20) 1.527(7) . yes
C(19) H(19) 0.966 . no
C(19) H(19') 1.000 . no
C(20) H(20) 0.972 . no
C(20) H(20') 0.984 . no

loop_
_geom_contact_atom_site_label_1
_geom_contact_atom_site_label_2
_geom_contact_distance
_geom_contact_site_symmetry_2
Cl(2) C(20) 3.584(7) 1_565
N(1) N(1) 3.527(7) 3_666
N(2) C(5) 3.441(6) 1_545
N(2) C(11) 3.461(6) 3_666
N(2) C(6) 3.478(5) 1_545
N(2) C(2) 3.581(6) 3_666
C(1) C(7) 3.425(6) 3_666
C(1) C(6) 3.552(6) 3_666
C(1) C(11) 3.591(7) 1_545
C(2) C(8) 3.570(6) 3_666
C(7) C(10) 3.596(7) 1_565
C(8) C(11) 3.529(6) 3_666
C(9) C(16) 3.557(7) 1_545
C(10) C(16) 3.529(7) 1_545

loop_
_geom_torsion_atom_site_label_1
_geom_torsion_atom_site_label_2
_geom_torsion_atom_site_label_3
_geom_torsion_atom_site_label_4
_geom_torsion
_geom_torsion_site_symmetry_1
_geom_torsion_site_symmetry_2
_geom_torsion_site_symmetry_3
_geom_torsion_site_symmetry_4
_geom_torsion_publ_flag
Cl(1) C(15) C(14) C(13) 172.7(5) 1_555 1_555 1_555 1_555 yes
Cl(2) C(20) C(19) C(18) -70.7(6) 1_555 1_555 1_555 1_555 yes
N(1) C(3) C(2) C(1) 3.6(7) 1_555 1_555 1_555 1_555 yes
N(1) C(3) C(2) C(11) -177.2(4) 1_555 1_555 1_555 1_555 yes
N(1) C(3) C(4) C(5) 0.4(5) 1_555 1_555 1_555 1_555 yes
N(1) C(6) C(5) C(4) -0.3(5) 1_555 1_555 1_555 1_555 yes
N(1) C(6) C(7) C(8) -2.4(7) 1_555 1_555 1_555 1_555 yes
N(1) C(6) C(7) C(16) 175.3(4) 1_555 1_555 1_555 1_555 yes
N(2) C(1) C(2) C(3) 1.4(7) 1_555 3_656 3_656 3_656 yes
N(2) C(1) C(2) C(11) -179.5(4) 1_555 3_656 3_656 3_656 yes
N(2) C(1) C(10) C(9) -0.8(6) 1_555 3_656 1_555 1_555 yes
N(2) C(8) C(7) C(6) 0.5(7) 1_555 1_555 1_555 1_555 yes
N(2) C(8) C(7) C(16) -177.2(4) 1_555 1_555 1_555 1_555 yes
N(2) C(8) C(9) C(10) -0.1(5) 1_555 1_555 1_555 1_555 yes
C(1) N(2) C(8) C(7) -179.5(4) 1_555 3_656 3_656 3_656 yes
C(1) N(2) C(8) C(9) 0.4(5) 1_555 3_656 3_656 3_656 yes
C(1) C(2) C(3) C(4) -177.7(4) 1_555 1_555 1_555 1_555 yes
C(1) C(2) C(11) C(12) -80.4(5) 1_555 1_555 1_555 1_555 yes
C(1) C(10) C(9) C(8) -0.5(6) 1_555 3_656 3_656 3_656 yes
C(2) C(1) N(2) C(8) 178.6(4) 1_555 1_555 3_656 3_656 yes
C(2) C(1) C(10) C(9) -178.6(4) 1_555 1_555 3_656 3_656 yes
C(2) C(3) N(1) C(6) 178.3(4) 1_555 1_555 1_555 1_555 yes
C(2) C(3) C(4) C(5) -178.5(4) 1_555 1_555 1_555 1_555 yes
C(2) C(11) C(12) C(13) -70.9(6) 1_555 1_555 1_555 1_555 yes
C(3) N(1) C(6) C(5) 0.6(5) 1_555 1_555 1_555 1_555 yes
C(3) N(1) C(6) C(7) 179.3(4) 1_555 1_555 1_555 1_555 yes
C(3) C(2) C(1) C(10) 177.9(4) 1_555 1_555 1_555 3_656 yes
C(3) C(2) C(11) C(12) 100.4(5) 1_555 1_555 1_555 1_555 yes
C(3) C(4) C(5) C(6) -0.1(5) 1_555 1_555 1_555 1_555 yes
C(4) C(3) N(1) C(6) -0.6(5) 1_555 1_555 1_555 1_555 yes
C(4) C(3) C(2) C(11) 1.5(7) 1_555 1_555 1_555 1_555 yes
C(4) C(5) C(6) C(7) -179.0(4) 1_555 1_555 1_555 1_555 yes
C(5) C(6) C(7) C(8) 176.0(4) 1_555 1_555 1_555 1_555 yes
C(5) C(6) C(7) C(16) -6.2(7) 1_555 1_555 1_555 1_555 yes
C(6) C(7) C(8) C(9) -179.6(4) 1_555 1_555 1_555 1_555 yes
C(6) C(7) C(16) C(17) -90.8(5) 1_555 1_555 1_555 1_555 yes
C(7) C(8) C(9) C(10) -180.0(4) 1_555 1_555 1_555 1_555 yes
C(7) C(16) C(17) C(18) 178.9(4) 1_555 1_555 1_555 1_555 yes
C(8) N(2) C(1) C(10) 0.7(5) 1_555 1_555 3_656 1_555 yes
C(8) C(7) C(16) C(17) 87.1(5) 1_555 1_555 1_555 1_555 yes
C(9) C(8) C(7) C(16) 2.7(7) 1_555 1_555 1_555 1_555 yes
C(10) C(1) C(2) C(11) 1.3(7) 1_555 3_656 3_656 3_656 yes
C(11) C(12) C(13) C(14) 177.9(5) 1_555 1_555 1_555 1_555 yes
C(12) C(13) C(14) C(15) 177.7(7) 1_555 1_555 1_555 1_555 yes
C(16) C(17) C(18) C(19) 173.2(5) 1_555 1_555 1_555 1_555 yes
C(17) C(18) C(19) C(20) -166.6(5) 1_555 1_555 1_555 1_555 yes
